data_4129513
loop_
_publ_author_name
'de Ruiter, Graham'
'Thompson, Niklas B.'
'Lionetti, Davide'
'Agapie, Theodor'

_publ_section_title
;
 Nitric oxide activation by distal redox modulation in tetranuclear iron
 nitrosyl complexes.
;
_journal_issue 44
_journal_name_full 'Journal of the American Chemical Society'
_journal_page_first 14094
_journal_page_last 14106
_journal_paper_doi 10.1021/jacs.5b07397
_journal_volume 137
_journal_year 2015
_chemical_formula_moiety 'C84 H60 Fe4 N13 O5, C F3 O3 S, 1.5(C4 H10 O)'
_chemical_formula_sum 'C91 H75 F3 Fe4 N13 O9.5 S'
_chemical_formula_weight 1815.10
_space_group_crystal_system monoclinic
_space_group_IT_number 14
_space_group_name_Hall '-P 2ybc'
_space_group_name_H-M_alt 'P 1 21/c 1'
_atom_sites_solution_hydrogens geom
_atom_sites_solution_primary direct
_atom_sites_solution_secondary difmap
_audit_creation_date 2015-04-22
_audit_creation_method
;
Olex2 1.2
(compiled 2015.01.26 svn.r3151 for OlexSys, GUI svn.r4998)
SHELXL-2014,
and manual edit
;
_cell_angle_alpha 90
_cell_angle_beta 98.2302(17)
_cell_angle_gamma 90
_cell_formula_units_Z 4
_cell_length_a 12.1605(7)
_cell_length_b 29.0785(17)
_cell_length_c 22.8070(13)
_cell_measurement_reflns_used 9899
_cell_measurement_temperature 100(2)
_cell_measurement_theta_max 25.07
_cell_measurement_theta_min 2.28
_cell_volume 7981.7(8)
_computing_cell_refinement 'SAINT v8.34A (Bruker-AXS, 2007)'
_computing_data_collection 'APEX2 v2014.11-0 (Bruker-AXS, 2014)'
_computing_data_reduction 'SAINT v8.34A (Bruker-AXS, 2007)'
_computing_molecular_graphics 'DIAMOND 3 (Crystal Impact, 1999)'
_computing_publication_material 'Olex2 (Dolomanov et al., 2009)'
_computing_structure_refinement 'SHELXL-2014/7 (Sheldrick, 2014)'
_computing_structure_solution 'XT-2014/4 (Sheldrick, 2012)'
_diffrn_ambient_temperature 100.0
_diffrn_detector 'CMOS Area Detector'
_diffrn_detector_area_resol_mean 10.24
_diffrn_detector_type 'Bruker PHOTON 100 CMOS'
_diffrn_measured_fraction_theta_full 0.999
_diffrn_measured_fraction_theta_max 0.999
_diffrn_measurement_device '\k-geometry diffractometer'
_diffrn_measurement_device_type 'Bruker D8 VENTURE Kappa Duo PHOTON 100 CMOS'
_diffrn_measurement_method '\f and \w scans'
_diffrn_radiation_monochromator 'multilayer mirrors'
_diffrn_radiation_type MoK\a
_diffrn_radiation_wavelength 0.71073
_diffrn_reflns_av_R_equivalents 0.0839
_diffrn_reflns_av_unetI/netI 0.0625
_diffrn_reflns_Laue_measured_fraction_full 0.999
_diffrn_reflns_Laue_measured_fraction_max 0.999
_diffrn_reflns_limit_h_max 15
_diffrn_reflns_limit_h_min -14
_diffrn_reflns_limit_k_max 35
_diffrn_reflns_limit_k_min -35
_diffrn_reflns_limit_l_max 28
_diffrn_reflns_limit_l_min -28
_diffrn_reflns_number 126756
_diffrn_reflns_point_group_measured_fraction_full 0.999
_diffrn_reflns_point_group_measured_fraction_max 0.999
_diffrn_reflns_theta_full 25.242
_diffrn_reflns_theta_max 26.027
_diffrn_reflns_theta_min 2.197
_diffrn_source 'I\mS HB micro-focus sealed tube'
_diffrn_source_current 1
_diffrn_source_power 0.05
_diffrn_source_type 'Incoatech I\mS HB'
_diffrn_source_voltage 50
_diffrn_standards_number 0
_exptl_absorpt_coefficient_mu 0.817
_exptl_absorpt_correction_T_max 0.7456
_exptl_absorpt_correction_T_min 0.7168
_exptl_absorpt_correction_type multi-scan
_exptl_absorpt_process_details
;
SADABS-2014/5 (Bruker,2014) was used for absorption correction.
wR2(int) was 0.0729 before and 0.0619 after correction.
The Ratio of minimum to maximum transmission is 0.9614.
The \l/2 correction factor is 0.00150.
;
_exptl_crystal_colour red
_exptl_crystal_colour_primary red
_exptl_crystal_density_diffrn 1.510
_exptl_crystal_density_method 'not measured'
_exptl_crystal_description needle
_exptl_crystal_F_000 3740
_exptl_crystal_size_max 0.22
_exptl_crystal_size_mid 0.04
_exptl_crystal_size_min 0.03
_refine_diff_density_max 0.973
_refine_diff_density_min -0.708
_refine_diff_density_rms 0.085
_refine_ls_extinction_method none
_refine_ls_goodness_of_fit_ref 1.028
_refine_ls_hydrogen_treatment constr
_refine_ls_matrix_type full
_refine_ls_number_parameters 1117
_refine_ls_number_reflns 15691
_refine_ls_number_restraints 65
_refine_ls_restrained_S_all 1.042
_refine_ls_R_factor_all 0.0908
_refine_ls_R_factor_gt 0.0506
_refine_ls_shift/su_max 0.001
_refine_ls_shift/su_mean 0.000
_refine_ls_structure_factor_coef Fsqd
_refine_ls_weighting_details 'w=1/[\s^2^(Fo^2^)+(0.0361P)^2^+18.5903P] where P=(Fo^2^+2Fc^2^)/3'
_refine_ls_weighting_scheme calc
_refine_ls_wR_factor_gt 0.0995
_refine_ls_wR_factor_ref 0.1136
_reflns_Friedel_coverage 0.000
_reflns_number_gt 11081
_reflns_number_total 15691
_reflns_threshold_expression 'I > 2\s(I)'
_cod_data_source_file ja5b07397_si_002.cif
_cod_data_source_block p14163_f
_cod_depositor_comments
;
The following automatic conversions were performed:

data name '__computing_cell_refinement' was replaced with
'_computing_cell_refinement'.

Automatic conversion script
Id: cif_correct_tags 6909 2019-04-08 15:41:33Z antanas 
;
_cod_original_formula_sum 'C91 H75 F3 Fe4 N13 O9.50 S'
_cod_database_code 4129513
_shelxl_version_number 2014-2
_shelx_space_group_comment
;
The symmetry employed for this shelxl refinement is uniquely defined
by the following loop, which should always be used as a source of
symmetry information in preference to the above space-group names.
They are only intended as comments.
;
_shelx_estimated_absorpt_t_max 0.976
_shelx_estimated_absorpt_t_min 0.841
_olex2_refinement_description
;
1. Fixed Uiso
 At 1.2 times of:
  All C(H) groups, All C(H,H) groups
 At 1.5 times of:
  All C(H,H,H) groups
2. Restrained distances
 C101-C100
 1.517 with sigma of 0.002
 H10N-H10I
 2.2 with sigma of 0.005
 H10I-H10O
 2.2 with sigma of 0.005
 H10Q-H10I
 2.2 with sigma of 0.005
 H10N-H10J
 2.2 with sigma of 0.005
 C102-C101 \\sim C106_$1-C105_$1
 with sigma of 0.0001
 C103-C100 \\sim C107_$1-C104_$1
 with sigma of 0.0001
3. Uiso/Uaniso restraints and constraints
Uanis(C104) \\sim Ueq, Uanis(O101) \\sim Ueq, Uanis(C105) \\sim Ueq,
Uanis(C106) \\sim Ueq, Uanis(C107) \\sim Ueq, : with sigma of 0.01 and sigma
for terminal atoms of 0.1
4. Rigid body (RIGU) restrains
 C106, O101, C105, C104, H10N, H10O, H10P, H10Q, C107, H10K, H10L, H10M, H10R,
 H10S, H10T
 with sigma for 1-2 distances of 0.002 and sigma for 1-3 distances of 0.002
5. Same fragment restrains
{O100, C100, C101, C102, C103} sigma for 1-2: 0.01, 1-3: 0.01
as
{O101, C104, C105, C106, C107}
6. Others
 Fixed Sof: O101(0.5) C104(0.5) H10K(0.5) H10L(0.5) H10M(0.5) C105(0.5)
 H10N(0.5) H10O(0.5) C106(0.5) H10P(0.5) H10Q(0.5) C107(0.5) H10R(0.5)
 H10S(0.5) H10T(0.5)
7.a Secondary CH2 refined with riding coordinates:
 C101(H10D,H10E), C102(H10F,H10G), C105(H10N,H10O), C106(H10P,H10Q)
7.b Me refined with riding coordinates:
 C100(H10A,H10B,H10C), C103(H10H,H10I,H10J), C104(H10K,H10L,H10M), C107(H10R,
 H10S,H10T)
7.c Aromatic/amide H refined with riding coordinates:
 C2(H2), C4(H4), C6(H6), C13(H13), C14(H14), C15(H15), C16(H16), C23(H23),
 C24(H24), C25(H25), C26(H26), C33(H33), C34(H34), C35(H35), C36(H36), C41(H41),
  C42(H42), C43(H43), C44(H44), C46(H46), C47(H47), C48(H48), C49(H49),
 C51(H51), C52(H52), C53(H53), C54(H54), C56(H56), C57(H57), C58(H58), C59(H59),
  C61(H61), C62(H62), C63(H63), C64(H64), C66(H66), C67(H67), C68(H68),
 C69(H69), C71(H71), C72(H72), C75(H75), C76(H76), C77(H77), C78(H78), C79(H79),
  C81(H81), C82(H82), C85(H85), C86(H86), C87(H87), C88(H88), C89(H89),
 C91(H91), C92(H92), C95(H95), C96(H96), C97(H97), C98(H98), C99(H99)
;
_shelx_shelxl_version_number 2014/7
_olex2_submission_special_instructions 'No special instructions were received'

loop_
_space_group_symop_operation_xyz
'x, y, z'
'-x, y+1/2, -z+1/2'
'-x, -y, -z'
'x, -y-1/2, z-1/2'

loop_
_atom_site_label
_atom_site_type_symbol
_atom_site_fract_x
_atom_site_fract_y
_atom_site_fract_z
_atom_site_U_iso_or_equiv
_atom_site_adp_type
_atom_site_occupancy
_atom_site_site_symmetry_order
_atom_site_calc_flag
_atom_site_refinement_flags_posn
_atom_site_refinement_flags_adp
_atom_site_refinement_flags_occupancy
_atom_site_disorder_assembly
_atom_site_disorder_group
Fe1 Fe 0.64634(4) 0.56499(2) 0.64328(2) 0.01347(11) Uani 1 1 d . . . . .
Fe2 Fe 0.68020(4) 0.57396(2) 0.77981(2) 0.01611(12) Uani 1 1 d . . . . .
Fe3 Fe 0.86713(4) 0.59342(2) 0.71132(2) 0.01452(12) Uani 1 1 d . . . . .
Fe4 Fe 0.80616(4) 0.47844(2) 0.72493(2) 0.01505(12) Uani 1 1 d . . . . .
O1 O 0.76170(18) 0.54344(7) 0.71625(9) 0.0137(5) Uani 1 1 d . . . . .
O11 O 0.76469(17) 0.61855(7) 0.64346(10) 0.0140(5) Uani 1 1 d . . . . .
O21 O 0.57417(17) 0.59696(7) 0.70601(10) 0.0137(5) Uani 1 1 d . . . . .
O31 O 0.78802(18) 0.62595(8) 0.77384(10) 0.0146(5) Uani 1 1 d . . . . .
O40 O 0.8970(2) 0.38628(9) 0.74846(12) 0.0345(7) Uani 1 1 d . . . . .
N11 N 0.6103(2) 0.59870(10) 0.55777(12) 0.0167(6) Uani 1 1 d . . . . .
N12 N 0.4841(2) 0.52564(10) 0.65075(12) 0.0166(6) Uani 1 1 d . . . . .
N13 N 0.7094(2) 0.50698(9) 0.60138(12) 0.0157(6) Uani 1 1 d . . . . .
N14 N 0.7848(2) 0.47638(9) 0.63082(12) 0.0154(6) Uani 1 1 d . . . . .
N21 N 0.5329(2) 0.59859(10) 0.81350(13) 0.0189(7) Uani 1 1 d . . . . .
N22 N 0.8034(2) 0.57466(10) 0.86591(13) 0.0211(7) Uani 1 1 d . . . . .
N23 N 0.6320(2) 0.50566(10) 0.79590(12) 0.0179(6) Uani 1 1 d . . . . .
N24 N 0.6679(2) 0.46818(9) 0.76664(12) 0.0164(6) Uani 1 1 d . . . . .
N31 N 0.9763(2) 0.64971(9) 0.74592(12) 0.0162(6) Uani 1 1 d . . . . .
N32 N 0.9451(2) 0.57878(9) 0.62991(12) 0.0157(6) Uani 1 1 d . . . . .
N33 N 0.9831(2) 0.54749(10) 0.75939(12) 0.0185(7) Uani 1 1 d . . . . .
N34 N 0.9468(2) 0.50579(10) 0.77841(13) 0.0199(7) Uani 1 1 d . . . . .
N40 N 0.8571(3) 0.42133(11) 0.73406(13) 0.0231(7) Uani 1 1 d . . . . .
C1 C 0.7266(3) 0.70979(11) 0.66285(16) 0.0179(8) Uani 1 1 d . . . . .
C2 C 0.6187(3) 0.69723(11) 0.63991(15) 0.0167(8) Uani 1 1 d . . . . .
H2 H 0.5988 0.6940 0.5983 0.020 Uiso 1 1 calc R . . . .
C3 C 0.5396(3) 0.68930(11) 0.67714(15) 0.0154(7) Uani 1 1 d . . . . .
C4 C 0.5676(3) 0.69602(11) 0.73749(15) 0.0166(7) Uani 1 1 d . . . . .
H4 H 0.5127 0.6920 0.7628 0.020 Uiso 1 1 calc R . . . .
C5 C 0.6742(3) 0.70843(11) 0.76163(15) 0.0172(8) Uani 1 1 d . . . . .
C6 C 0.7525(3) 0.71661(11) 0.72369(16) 0.0180(8) Uani 1 1 d . . . . .
H6 H 0.8247 0.7270 0.7396 0.022 Uiso 1 1 calc R . . . .
C11 C 0.7966(3) 0.62905(11) 0.58880(15) 0.0150(7) Uani 1 1 d . . . . .
C12 C 0.8460(3) 0.67849(12) 0.58832(15) 0.0163(8) Uani 1 1 d . . . . .
C13 C 0.9284(3) 0.68815(12) 0.55281(16) 0.0211(8) Uani 1 1 d . . . . .
H13 H 0.9452 0.6657 0.5252 0.025 Uiso 1 1 calc R . . . .
C14 C 0.9858(3) 0.72933(13) 0.55672(18) 0.0269(9) Uani 1 1 d . . . . .
H14 H 1.0397 0.7353 0.5313 0.032 Uiso 1 1 calc R . . . .
C15 C 0.9645(3) 0.76153(13) 0.59748(18) 0.0294(9) Uani 1 1 d . . . . .
H15 H 1.0081 0.7887 0.6031 0.035 Uiso 1 1 calc R . . . .
C16 C 0.8793(3) 0.75420(13) 0.63029(18) 0.0266(9) Uani 1 1 d . . . . .
H16 H 0.8626 0.7774 0.6570 0.032 Uiso 1 1 calc R . . . .
C17 C 0.8168(3) 0.71380(12) 0.62548(15) 0.0187(8) Uani 1 1 d . . . . .
C21 C 0.4609(3) 0.59348(11) 0.70881(15) 0.0143(7) Uani 1 1 d . . . . .
C22 C 0.3909(3) 0.62651(12) 0.66458(15) 0.0158(7) Uani 1 1 d . . . . .
C23 C 0.2872(3) 0.61262(12) 0.63597(15) 0.0194(8) Uani 1 1 d . . . . .
H23 H 0.2603 0.5830 0.6443 0.023 Uiso 1 1 calc R . . . .
C24 C 0.2220(3) 0.64046(13) 0.59590(16) 0.0222(8) Uani 1 1 d . . . . .
H24 H 0.1514 0.6300 0.5775 0.027 Uiso 1 1 calc R . . . .
C25 C 0.2594(3) 0.68337(13) 0.58276(17) 0.0250(9) Uani 1 1 d . . . . .
H25 H 0.2151 0.7027 0.5553 0.030 Uiso 1 1 calc R . . . .
C26 C 0.3626(3) 0.69792(13) 0.61016(16) 0.0213(8) Uani 1 1 d . . . . .
H26 H 0.3889 0.7274 0.6007 0.026 Uiso 1 1 calc R . . . .
C27 C 0.4286(3) 0.67061(12) 0.65105(15) 0.0156(7) Uani 1 1 d . . . . .
C31 C 0.8562(3) 0.64491(12) 0.82262(15) 0.0160(7) Uani 1 1 d . . . . .
C32 C 0.7946(3) 0.68164(12) 0.85569(16) 0.0185(8) Uani 1 1 d . . . . .
C33 C 0.8222(3) 0.68683(13) 0.91720(16) 0.0266(9) Uani 1 1 d . . . . .
H33 H 0.8834 0.6700 0.9372 0.032 Uiso 1 1 calc R . . . .
C34 C 0.7633(3) 0.71554(13) 0.94982(17) 0.0276(9) Uani 1 1 d . . . . .
H34 H 0.7846 0.7185 0.9914 0.033 Uiso 1 1 calc R . . . .
C35 C 0.6737(3) 0.73983(13) 0.92165(17) 0.0254(9) Uani 1 1 d . . . . .
H35 H 0.6304 0.7584 0.9439 0.030 Uiso 1 1 calc R . . . .
C36 C 0.6475(3) 0.73693(12) 0.86101(16) 0.0223(8) Uani 1 1 d . . . . .
H36 H 0.5869 0.7544 0.8418 0.027 Uiso 1 1 calc R . . . .
C37 C 0.7073(3) 0.70906(12) 0.82676(16) 0.0177(8) Uani 1 1 d . . . . .
C40 C 0.6926(3) 0.62447(11) 0.54095(15) 0.0156(7) Uani 1 1 d . . . . .
C41 C 0.6814(3) 0.64617(12) 0.48648(15) 0.0200(8) Uani 1 1 d . . . . .
H41 H 0.7411 0.6636 0.4753 0.024 Uiso 1 1 calc R . . . .
C42 C 0.5822(3) 0.64223(12) 0.44816(16) 0.0222(8) Uani 1 1 d . . . . .
H42 H 0.5736 0.6565 0.4103 0.027 Uiso 1 1 calc R . . . .
C43 C 0.4968(3) 0.61739(12) 0.46598(16) 0.0216(8) Uani 1 1 d . . . . .
H43 H 0.4274 0.6150 0.4411 0.026 Uiso 1 1 calc R . . . .
C44 C 0.5136(3) 0.59597(12) 0.52072(15) 0.0190(8) Uani 1 1 d . . . . .
H44 H 0.4545 0.5786 0.5327 0.023 Uiso 1 1 calc R . . . .
C45 C 0.8878(3) 0.59443(11) 0.57890(15) 0.0162(7) Uani 1 1 d . . . . .
C46 C 0.9141(3) 0.58096(12) 0.52433(16) 0.0193(8) Uani 1 1 d . . . . .
H46 H 0.8711 0.5915 0.4888 0.023 Uiso 1 1 calc R . . . .
C47 C 1.0040(3) 0.55195(12) 0.52201(16) 0.0203(8) Uani 1 1 d . . . . .
H47 H 1.0248 0.5431 0.4850 0.024 Uiso 1 1 calc R . . . .
C48 C 1.0627(3) 0.53615(12) 0.57446(16) 0.0207(8) Uani 1 1 d . . . . .
H48 H 1.1244 0.5162 0.5741 0.025 Uiso 1 1 calc R . . . .
C49 C 1.0306(3) 0.54963(12) 0.62722(16) 0.0187(8) Uani 1 1 d . . . . .
H49 H 1.0701 0.5380 0.6631 0.022 Uiso 1 1 calc R . . . .
C50 C 0.4426(3) 0.60405(11) 0.77256(15) 0.0168(8) Uani 1 1 d . . . . .
C51 C 0.3421(3) 0.61904(12) 0.78780(17) 0.0223(8) Uani 1 1 d . . . . .
H51 H 0.2798 0.6234 0.7581 0.027 Uiso 1 1 calc R . . . .
C52 C 0.3336(3) 0.62760(13) 0.84636(18) 0.0293(9) Uani 1 1 d . . . . .
H52 H 0.2649 0.6372 0.8575 0.035 Uiso 1 1 calc R . . . .
C53 C 0.4259(3) 0.62209(14) 0.88865(18) 0.0313(10) Uani 1 1 d . . . . .
H53 H 0.4218 0.6277 0.9293 0.038 Uiso 1 1 calc R . . . .
C54 C 0.5241(3) 0.60817(13) 0.87051(16) 0.0258(9) Uani 1 1 d . . . . .
H54 H 0.5882 0.6052 0.8994 0.031 Uiso 1 1 calc R . . . .
C55 C 0.4273(3) 0.54334(11) 0.69203(15) 0.0150(7) Uani 1 1 d . . . . .
C56 C 0.3466(3) 0.51842(13) 0.71529(16) 0.0223(8) Uani 1 1 d . . . . .
H56 H 0.3088 0.5315 0.7449 0.027 Uiso 1 1 calc R . . . .
C57 C 0.3215(3) 0.47447(13) 0.69510(18) 0.0286(9) Uani 1 1 d . . . . .
H57 H 0.2665 0.4568 0.7106 0.034 Uiso 1 1 calc R . . . .
C58 C 0.3778(3) 0.45659(13) 0.65183(18) 0.0307(10) Uani 1 1 d . . . . .
H58 H 0.3612 0.4267 0.6364 0.037 Uiso 1 1 calc R . . . .
C59 C 0.4585(3) 0.48285(13) 0.63154(16) 0.0236(8) Uani 1 1 d . . . . .
H59 H 0.4980 0.4700 0.6024 0.028 Uiso 1 1 calc R . . . .
C60 C 0.9578(3) 0.66613(12) 0.79897(15) 0.0175(8) Uani 1 1 d . . . . .
C61 C 1.0215(3) 0.70150(13) 0.82683(17) 0.0255(9) Uani 1 1 d . . . . .
H61 H 1.0097 0.7118 0.8650 0.031 Uiso 1 1 calc R . . . .
C62 C 1.1027(3) 0.72165(14) 0.79841(19) 0.0321(10) Uani 1 1 d . . . . .
H62 H 1.1469 0.7460 0.8168 0.038 Uiso 1 1 calc R . . . .
C63 C 1.1187(3) 0.70606(13) 0.74332(18) 0.0286(9) Uani 1 1 d . . . . .
H63 H 1.1722 0.7201 0.7226 0.034 Uiso 1 1 calc R . . . .
C64 C 1.0554(3) 0.66962(12) 0.71882(17) 0.0213(8) Uani 1 1 d . . . . .
H64 H 1.0681 0.6581 0.6814 0.026 Uiso 1 1 calc R . . . .
C65 C 0.8868(3) 0.60505(12) 0.86614(15) 0.0180(8) Uani 1 1 d . . . . .
C66 C 0.9856(3) 0.60114(13) 0.90412(16) 0.0243(9) Uani 1 1 d . . . . .
H66 H 1.0444 0.6223 0.9020 0.029 Uiso 1 1 calc R . . . .
C67 C 0.9973(3) 0.56597(14) 0.94529(17) 0.0312(10) Uani 1 1 d . . . . .
H67 H 1.0648 0.5622 0.9715 0.037 Uiso 1 1 calc R . . . .
C68 C 0.9099(4) 0.53656(15) 0.94768(18) 0.0374(11) Uani 1 1 d . . . . .
H68 H 0.9146 0.5131 0.9769 0.045 Uiso 1 1 calc R . . . .
C69 C 0.8146(3) 0.54162(15) 0.90688(17) 0.0323(10) Uani 1 1 d . . . . .
H69 H 0.7549 0.5207 0.9081 0.039 Uiso 1 1 calc R . . . .
C71 C 0.6880(3) 0.49330(12) 0.54483(15) 0.0184(8) Uani 1 1 d . . . . .
H71 H 0.6388 0.5085 0.5149 0.022 Uiso 1 1 calc R . . . .
C72 C 0.7474(3) 0.45408(12) 0.53591(15) 0.0189(8) Uani 1 1 d . . . . .
H72 H 0.7468 0.4373 0.5001 0.023 Uiso 1 1 calc R . . . .
C73 C 0.8084(3) 0.44442(12) 0.59085(15) 0.0162(7) Uani 1 1 d . . . . .
C74 C 0.8918(3) 0.40767(12) 0.60358(15) 0.0186(8) Uani 1 1 d . . . . .
C75 C 0.8694(3) 0.36356(12) 0.58084(16) 0.0235(8) Uani 1 1 d . . . . .
H75 H 0.7985 0.3569 0.5591 0.028 Uiso 1 1 calc R . . . .
C76 C 0.9491(3) 0.32937(13) 0.58951(17) 0.0296(9) Uani 1 1 d . . . . .
H76 H 0.9321 0.2994 0.5744 0.036 Uiso 1 1 calc R . . . .
C77 C 1.0533(3) 0.33852(14) 0.61988(18) 0.0316(10) Uani 1 1 d . . . . .
H77 H 1.1080 0.3150 0.6255 0.038 Uiso 1 1 calc R . . . .
C78 C 1.0775(3) 0.38218(14) 0.64206(18) 0.0289(9) Uani 1 1 d . . . . .
H78 H 1.1493 0.3887 0.6628 0.035 Uiso 1 1 calc R . . . .
C79 C 0.9978(3) 0.41660(13) 0.63436(16) 0.0227(8) Uani 1 1 d . . . . .
H79 H 1.0152 0.4464 0.6500 0.027 Uiso 1 1 calc R . . . .
C81 C 0.5638(3) 0.48952(13) 0.83237(17) 0.0254(9) Uani 1 1 d . . . . .
H81 H 0.5273 0.5082 0.8578 0.031 Uiso 1 1 calc R . . . .
C82 C 0.5535(3) 0.44246(13) 0.82830(17) 0.0267(9) Uani 1 1 d . . . . .
H82 H 0.5104 0.4229 0.8495 0.032 Uiso 1 1 calc R . . . .
C83 C 0.6202(3) 0.42999(12) 0.78627(16) 0.0213(8) Uani 1 1 d . . . . .
C84 C 0.6350(3) 0.38345(12) 0.76299(17) 0.0215(8) Uani 1 1 d . . . . .
C85 C 0.6493(3) 0.34633(13) 0.80223(18) 0.0283(9) Uani 1 1 d . . . . .
H85 H 0.6539 0.3516 0.8436 0.034 Uiso 1 1 calc R . . . .
C86 C 0.6567(4) 0.30193(14) 0.7811(2) 0.0372(11) Uani 1 1 d . . . . .
H86 H 0.6657 0.2769 0.8081 0.045 Uiso 1 1 calc R . . . .
C87 C 0.6513(3) 0.29385(13) 0.72154(18) 0.0281(9) Uani 1 1 d . . . . .
H87 H 0.6557 0.2633 0.7074 0.034 Uiso 1 1 calc R . . . .
C88 C 0.6393(3) 0.33036(13) 0.68199(18) 0.0271(9) Uani 1 1 d . . . . .
H88 H 0.6369 0.3249 0.6408 0.033 Uiso 1 1 calc R . . . .
C89 C 0.6309(3) 0.37492(13) 0.70280(17) 0.0263(9) Uani 1 1 d . . . . .
H89 H 0.6223 0.3998 0.6756 0.032 Uiso 1 1 calc R . . . .
C91 C 1.0870(3) 0.55332(13) 0.78617(16) 0.0236(8) Uani 1 1 d . . . . .
H91 H 1.1318 0.5793 0.7806 0.028 Uiso 1 1 calc R . . . .
C92 C 1.1210(3) 0.51683(13) 0.82289(17) 0.0269(9) Uani 1 1 d . . . . .
H92 H 1.1914 0.5125 0.8462 0.032 Uiso 1 1 calc R . . . .
C93 C 1.0290(3) 0.48779(13) 0.81812(16) 0.0237(9) Uani 1 1 d . . . . .
C94 C 1.0127(3) 0.44711(13) 0.85461(16) 0.0262(9) Uani 1 1 d . . . . .
C95 C 1.1028(4) 0.41970(14) 0.87754(18) 0.0342(10) Uani 1 1 d . . . . .
H95 H 1.1742 0.4257 0.8670 0.041 Uiso 1 1 calc R . . . .
C96 C 1.0885(4) 0.38371(14) 0.9158(2) 0.0413(11) Uani 1 1 d . . . . .
H96 H 1.1503 0.3653 0.9315 0.050 Uiso 1 1 calc R . . . .
C97 C 0.9843(4) 0.37455(14) 0.93110(19) 0.0394(11) Uani 1 1 d . . . . .
H97 H 0.9754 0.3501 0.9577 0.047 Uiso 1 1 calc R . . . .
C98 C 0.8939(4) 0.40044(14) 0.90811(17) 0.0324(10) Uani 1 1 d . . . . .
H98 H 0.8224 0.3936 0.9180 0.039 Uiso 1 1 calc R . . . .
C99 C 0.9081(3) 0.43668(14) 0.87032(16) 0.0288(9) Uani 1 1 d . . . . .
H99 H 0.8456 0.4548 0.8548 0.035 Uiso 1 1 calc R . . . .
S1 S 0.23068(8) 0.80324(3) 0.48943(4) 0.0266(2) Uani 1 1 d . . . . .
F1 F 0.3260(2) 0.77461(9) 0.39914(11) 0.0499(7) Uani 1 1 d . . . . .
F2 F 0.3265(3) 0.72470(9) 0.46812(12) 0.0665(9) Uani 1 1 d . . . . .
F3 F 0.4369(2) 0.78232(11) 0.47931(14) 0.0654(9) Uani 1 1 d . . . . .
O102 O 0.1293(3) 0.78182(12) 0.46342(13) 0.0527(9) Uani 1 1 d . . . . .
O103 O 0.2456(3) 0.84889(10) 0.46835(14) 0.0440(8) Uani 1 1 d . . . . .
O104 O 0.2589(2) 0.79604(10) 0.55160(12) 0.0394(7) Uani 1 1 d . . . . .
C108 C 0.3350(4) 0.76962(15) 0.45772(19) 0.0368(10) Uani 1 1 d . . . . .
O100 O 0.3725(3) 0.35718(14) 0.86023(18) 0.0745(12) Uani 1 1 d D . . A -1
C100 C 0.3154(6) 0.35221(18) 0.75560(13) 0.120(3) Uani 1 1 d D . . A -1
H10A H 0.3081 0.3305 0.7224 0.179 Uiso 1 1 calc R . . A -1
H10B H 0.2424 0.3652 0.7595 0.179 Uiso 1 1 calc R . . A -1
H10C H 0.3663 0.3770 0.7484 0.179 Uiso 1 1 calc R . . A -1
C101 C 0.3609(4) 0.32737(16) 0.81196(12) 0.0619(15) Uani 1 1 d D . . A -1
H10D H 0.3101 0.3020 0.8189 0.074 Uiso 1 1 calc R . . A -1
H10E H 0.4341 0.3139 0.8078 0.074 Uiso 1 1 calc R . . A -1
C102 C 0.3996(5) 0.3345(2) 0.90878(13) 0.0754(19) Uani 1 1 d D . . A -1
H10F H 0.4720 0.3190 0.9086 0.090 Uiso 1 1 calc R . . A -1
H10G H 0.3428 0.3109 0.9134 0.090 Uiso 1 1 calc R . . A -1
C103 C 0.4072(5) 0.3694(2) 0.95935(14) 0.116(3) Uani 1 1 d D . . A -1
H10H H 0.4278 0.3536 0.9973 0.173 Uiso 1 1 calc R . . A -1
H10I H 0.4637 0.3925 0.9542 0.173 Uiso 1 1 calc DR . . A -1
H10J H 0.3351 0.3845 0.9590 0.173 Uiso 1 1 calc DR . . A -1
O101 O 0.5110(7) 0.4888(6) 1.0091(6) 0.168(6) Uani 0.5 1 d D U P B -1
C104 C 0.3248(3) 0.5111(3) 0.9717(5) 0.119(5) Uani 0.5 1 d D U P B -1
H10K H 0.2576 0.4980 0.9490 0.179 Uiso 0.5 1 calc R U P B -1
H10L H 0.3087 0.5208 1.0108 0.179 Uiso 0.5 1 calc R U P B -1
H10M H 0.3488 0.5378 0.9505 0.179 Uiso 0.5 1 calc R U P B -1
C105 C 0.4129(3) 0.4766(3) 0.9789(4) 0.195(7) Uani 0.5 1 d D U P B -1
H10N H 0.3855 0.4496 0.9990 0.234 Uiso 0.5 1 calc DR U P B -1
H10O H 0.4254 0.4665 0.9390 0.234 Uiso 0.5 1 calc DR U P B -1
C106 C 0.5950(3) 0.4787(3) 0.9846(7) 0.202(7) Uani 0.5 1 d D U P B -1
H10P H 0.6124 0.5048 0.9597 0.243 Uiso 0.5 1 calc R U P B -1
H10Q H 0.5769 0.4518 0.9584 0.243 Uiso 0.5 1 calc DR U P B -1
C107 C 0.6929(3) 0.4680(4) 1.0275(7) 0.179(8) Uani 0.5 1 d D U P B -1
H10R H 0.7554 0.4604 1.0064 0.268 Uiso 0.5 1 calc R U P B -1
H10S H 0.7123 0.4947 1.0531 0.268 Uiso 0.5 1 calc R U P B -1
H10T H 0.6768 0.4417 1.0517 0.268 Uiso 0.5 1 calc R U P B -1

loop_
_atom_site_aniso_label
_atom_site_aniso_U_11
_atom_site_aniso_U_22
_atom_site_aniso_U_33
_atom_site_aniso_U_23
_atom_site_aniso_U_13
_atom_site_aniso_U_12
Fe1 0.0110(2) 0.0141(3) 0.0153(3) 0.0006(2) 0.00172(19) -0.0003(2)
Fe2 0.0129(2) 0.0138(3) 0.0202(3) 0.0007(2) -0.0022(2) -0.0002(2)
Fe3 0.0141(2) 0.0138(3) 0.0146(3) 0.0002(2) -0.00166(19) 0.0012(2)
Fe4 0.0148(3) 0.0141(3) 0.0164(3) -0.0005(2) 0.0028(2) 0.0002(2)
O1 0.0146(12) 0.0125(12) 0.0137(12) -0.0003(10) 0.0008(9) 0.0021(10)
O11 0.0117(11) 0.0157(12) 0.0149(12) 0.0032(10) 0.0032(9) -0.0001(10)
O21 0.0079(11) 0.0151(12) 0.0181(12) -0.0004(10) 0.0014(9) -0.0009(9)
O31 0.0129(12) 0.0151(12) 0.0149(12) -0.0021(10) -0.0009(9) -0.0013(10)
O40 0.0418(17) 0.0231(16) 0.0391(17) 0.0056(13) 0.0075(14) 0.0121(13)
N11 0.0143(15) 0.0161(15) 0.0193(16) 0.0004(12) 0.0015(12) 0.0019(12)
N12 0.0145(15) 0.0161(15) 0.0186(16) -0.0022(13) 0.0005(12) -0.0016(12)
N13 0.0135(15) 0.0167(15) 0.0169(16) -0.0002(12) 0.0020(12) 0.0011(12)
N14 0.0154(15) 0.0127(15) 0.0180(16) 0.0015(12) 0.0020(12) 0.0013(12)
N21 0.0204(16) 0.0171(16) 0.0188(16) -0.0009(13) 0.0013(13) 0.0023(13)
N22 0.0207(16) 0.0242(17) 0.0180(16) 0.0056(13) 0.0012(13) 0.0028(14)
N23 0.0202(16) 0.0169(15) 0.0177(16) -0.0004(13) 0.0068(13) -0.0006(13)
N24 0.0180(15) 0.0129(15) 0.0186(16) 0.0009(12) 0.0031(12) 0.0007(12)
N31 0.0090(14) 0.0173(16) 0.0212(16) 0.0001(13) -0.0013(12) -0.0002(12)
N32 0.0108(14) 0.0153(15) 0.0205(16) 0.0026(12) 0.0010(12) -0.0004(12)
N33 0.0135(15) 0.0238(17) 0.0181(16) 0.0043(13) 0.0017(12) 0.0023(13)
N34 0.0169(15) 0.0190(16) 0.0233(17) 0.0060(13) 0.0015(13) 0.0009(13)
N40 0.0261(17) 0.0206(17) 0.0234(17) -0.0004(14) 0.0061(14) 0.0033(14)
C1 0.0176(18) 0.0084(17) 0.027(2) 0.0030(15) 0.0017(15) 0.0032(14)
C2 0.0178(18) 0.0119(17) 0.0187(19) 0.0001(15) -0.0032(15) 0.0017(14)
C3 0.0123(17) 0.0091(17) 0.024(2) 0.0008(14) -0.0009(15) 0.0045(14)
C4 0.0154(18) 0.0126(17) 0.0223(19) 0.0019(15) 0.0041(15) 0.0028(14)
C5 0.0164(18) 0.0102(17) 0.024(2) -0.0019(15) 0.0003(15) 0.0039(14)
C6 0.0142(17) 0.0106(17) 0.028(2) 0.0006(15) -0.0022(15) 0.0036(14)
C11 0.0133(17) 0.0164(18) 0.0152(18) 0.0032(14) 0.0020(14) 0.0000(14)
C12 0.0098(17) 0.0181(19) 0.0195(19) 0.0078(15) -0.0035(14) 0.0040(14)
C13 0.0150(18) 0.022(2) 0.026(2) 0.0079(16) 0.0021(15) 0.0034(15)
C14 0.0160(19) 0.028(2) 0.037(2) 0.0145(19) 0.0060(17) -0.0024(17)
C15 0.025(2) 0.022(2) 0.042(3) 0.0066(19) 0.0056(19) -0.0068(17)
C16 0.026(2) 0.020(2) 0.034(2) 0.0006(17) 0.0034(18) -0.0035(17)
C17 0.0154(18) 0.0194(19) 0.0199(19) 0.0061(15) -0.0024(15) -0.0006(15)
C21 0.0098(16) 0.0136(17) 0.0194(18) -0.0006(15) 0.0019(14) -0.0015(14)
C22 0.0101(17) 0.0210(19) 0.0164(18) -0.0020(15) 0.0023(14) 0.0034(14)
C23 0.0149(18) 0.0207(19) 0.023(2) -0.0006(16) 0.0033(15) -0.0021(15)
C24 0.0105(17) 0.031(2) 0.024(2) -0.0023(17) -0.0047(15) -0.0002(16)
C25 0.0166(19) 0.031(2) 0.026(2) 0.0055(17) -0.0019(16) 0.0049(16)
C26 0.0184(19) 0.0203(19) 0.024(2) 0.0022(16) 0.0007(16) 0.0014(15)
C27 0.0126(17) 0.0166(18) 0.0171(18) -0.0023(15) 0.0008(14) -0.0003(14)
C31 0.0132(17) 0.0181(18) 0.0149(18) -0.0028(15) -0.0039(14) -0.0010(14)
C32 0.0137(17) 0.0178(19) 0.023(2) -0.0042(15) -0.0008(15) -0.0035(15)
C33 0.026(2) 0.028(2) 0.023(2) -0.0083(17) -0.0065(17) 0.0057(17)
C34 0.030(2) 0.030(2) 0.022(2) -0.0116(17) -0.0007(17) -0.0018(18)
C35 0.022(2) 0.021(2) 0.033(2) -0.0118(17) 0.0055(17) 0.0004(16)
C36 0.0164(18) 0.020(2) 0.030(2) -0.0059(16) -0.0004(16) 0.0046(15)
C37 0.0137(17) 0.0148(18) 0.024(2) -0.0015(15) 0.0016(15) -0.0030(14)
C40 0.0122(17) 0.0156(18) 0.0188(19) -0.0022(15) 0.0011(14) 0.0019(14)
C41 0.0178(18) 0.021(2) 0.021(2) 0.0045(16) 0.0032(15) -0.0018(15)
C42 0.026(2) 0.023(2) 0.0167(19) 0.0042(16) -0.0003(16) 0.0046(16)
C43 0.0169(18) 0.026(2) 0.020(2) 0.0001(16) -0.0049(15) 0.0017(16)
C44 0.0154(18) 0.0185(19) 0.022(2) -0.0031(16) -0.0005(15) 0.0002(15)
C45 0.0127(17) 0.0140(18) 0.0218(19) 0.0049(15) 0.0028(14) -0.0046(14)
C46 0.0155(18) 0.0207(19) 0.022(2) 0.0032(16) 0.0043(15) -0.0033(15)
C47 0.0191(19) 0.0174(19) 0.025(2) -0.0020(16) 0.0057(16) -0.0043(15)
C48 0.0140(18) 0.0180(19) 0.031(2) -0.0001(16) 0.0071(16) 0.0008(15)
C49 0.0127(17) 0.0180(19) 0.025(2) 0.0016(16) 0.0014(15) -0.0047(15)
C50 0.0177(18) 0.0105(17) 0.0228(19) 0.0013(14) 0.0051(15) -0.0015(14)
C51 0.0185(19) 0.023(2) 0.026(2) -0.0019(17) 0.0048(16) -0.0004(16)
C52 0.027(2) 0.029(2) 0.034(2) -0.0058(18) 0.0135(19) 0.0025(18)
C53 0.039(2) 0.034(2) 0.022(2) -0.0059(18) 0.0075(19) 0.0064(19)
C54 0.029(2) 0.027(2) 0.021(2) -0.0014(17) 0.0004(17) 0.0046(17)
C55 0.0109(16) 0.0165(18) 0.0165(18) 0.0021(15) -0.0018(14) 0.0007(14)
C56 0.0179(19) 0.024(2) 0.027(2) -0.0016(17) 0.0081(16) -0.0018(16)
C57 0.025(2) 0.022(2) 0.041(2) -0.0012(18) 0.0112(18) -0.0069(17)
C58 0.032(2) 0.019(2) 0.043(3) -0.0086(19) 0.0085(19) -0.0103(18)
C59 0.024(2) 0.024(2) 0.024(2) -0.0068(17) 0.0055(16) -0.0019(16)
C60 0.0132(17) 0.0171(18) 0.0199(19) -0.0001(15) -0.0048(14) 0.0028(14)
C61 0.0188(19) 0.029(2) 0.027(2) -0.0064(17) -0.0030(16) -0.0007(16)
C62 0.022(2) 0.028(2) 0.044(3) -0.005(2) -0.0052(19) -0.0090(17)
C63 0.0139(19) 0.030(2) 0.041(3) 0.0039(19) -0.0004(17) -0.0052(16)
C64 0.0145(18) 0.021(2) 0.028(2) 0.0038(16) 0.0014(16) 0.0004(15)
C65 0.0166(18) 0.023(2) 0.0139(18) -0.0030(15) -0.0001(14) 0.0061(15)
C66 0.025(2) 0.026(2) 0.020(2) -0.0052(17) -0.0009(16) 0.0051(17)
C67 0.029(2) 0.035(2) 0.026(2) -0.0001(19) -0.0082(17) 0.0095(19)
C68 0.042(3) 0.038(3) 0.031(2) 0.014(2) -0.002(2) 0.010(2)
C69 0.028(2) 0.037(2) 0.031(2) 0.011(2) 0.0020(18) 0.0006(19)
C71 0.0152(18) 0.0223(19) 0.0171(19) 0.0001(15) 0.0007(15) -0.0004(15)
C72 0.0159(18) 0.023(2) 0.0187(19) -0.0070(16) 0.0038(15) -0.0030(15)
C73 0.0144(17) 0.0164(18) 0.0187(19) -0.0018(15) 0.0055(14) -0.0051(14)
C74 0.0223(19) 0.0196(19) 0.0153(18) 0.0019(15) 0.0072(15) 0.0019(15)
C75 0.025(2) 0.020(2) 0.026(2) -0.0033(16) 0.0056(17) 0.0015(16)
C76 0.042(3) 0.018(2) 0.031(2) -0.0015(17) 0.0150(19) 0.0035(18)
C77 0.032(2) 0.028(2) 0.036(2) 0.0068(19) 0.0106(19) 0.0143(19)
C78 0.021(2) 0.033(2) 0.033(2) 0.0039(19) 0.0043(17) 0.0036(18)
C79 0.023(2) 0.022(2) 0.025(2) -0.0009(16) 0.0075(16) 0.0002(16)
C81 0.028(2) 0.026(2) 0.025(2) -0.0018(17) 0.0142(17) -0.0019(17)
C82 0.030(2) 0.022(2) 0.031(2) 0.0031(17) 0.0141(18) -0.0086(17)
C83 0.0222(19) 0.0183(19) 0.023(2) 0.0019(16) 0.0030(16) -0.0040(16)
C84 0.0184(19) 0.0187(19) 0.028(2) 0.0014(16) 0.0049(16) -0.0042(15)
C85 0.033(2) 0.022(2) 0.031(2) 0.0046(18) 0.0097(18) -0.0003(17)
C86 0.047(3) 0.022(2) 0.047(3) 0.009(2) 0.018(2) 0.0036(19)
C87 0.025(2) 0.015(2) 0.045(3) -0.0039(18) 0.0097(19) 0.0010(16)
C88 0.023(2) 0.026(2) 0.030(2) -0.0052(18) -0.0024(17) -0.0012(17)
C89 0.027(2) 0.022(2) 0.028(2) 0.0014(17) -0.0028(17) 0.0002(17)
C91 0.0182(19) 0.026(2) 0.027(2) 0.0032(17) 0.0037(16) -0.0042(16)
C92 0.0144(19) 0.035(2) 0.030(2) 0.0079(18) -0.0016(16) 0.0057(17)
C93 0.021(2) 0.027(2) 0.022(2) 0.0040(17) -0.0017(16) 0.0065(16)
C94 0.029(2) 0.025(2) 0.021(2) 0.0024(17) -0.0048(17) 0.0016(17)
C95 0.037(2) 0.027(2) 0.037(2) 0.0040(19) -0.0009(19) 0.0042(19)
C96 0.055(3) 0.024(2) 0.041(3) 0.012(2) -0.005(2) 0.010(2)
C97 0.066(3) 0.023(2) 0.029(2) 0.0022(19) 0.005(2) -0.002(2)
C98 0.046(3) 0.026(2) 0.025(2) -0.0012(18) 0.0059(19) -0.006(2)
C99 0.032(2) 0.031(2) 0.022(2) 0.0020(18) 0.0000(17) 0.0011(18)
S1 0.0264(5) 0.0285(5) 0.0254(5) 0.0062(4) 0.0054(4) -0.0015(4)
F1 0.078(2) 0.0431(16) 0.0331(15) -0.0005(12) 0.0247(13) 0.0011(14)
F2 0.124(3) 0.0293(15) 0.0532(18) 0.0053(13) 0.0364(18) 0.0140(16)
F3 0.0335(16) 0.089(2) 0.074(2) -0.0164(18) 0.0069(14) 0.0176(15)
O102 0.0382(18) 0.082(3) 0.0371(18) 0.0036(17) 0.0039(14) -0.0289(18)
O103 0.0490(19) 0.0323(17) 0.057(2) 0.0121(15) 0.0289(16) 0.0052(15)
O104 0.0533(19) 0.0393(18) 0.0241(16) -0.0001(13) 0.0009(14) 0.0146(15)
C108 0.050(3) 0.031(2) 0.029(2) -0.0014(19) 0.006(2) 0.000(2)
O100 0.070(3) 0.073(3) 0.073(3) 0.010(2) -0.014(2) -0.023(2)
C100 0.177(8) 0.049(4) 0.099(5) 0.009(4) -0.093(5) 0.012(4)
C101 0.055(3) 0.045(3) 0.085(4) -0.002(3) 0.011(3) -0.015(3)
C102 0.051(3) 0.068(4) 0.104(5) 0.030(4) -0.001(3) -0.004(3)
C103 0.087(5) 0.177(9) 0.075(5) 0.004(5) -0.017(4) -0.050(6)
O101 0.176(6) 0.187(10) 0.127(7) -0.013(7) -0.032(5) -0.028(5)
C104 0.146(7) 0.176(11) 0.025(6) 0.028(7) -0.021(6) -0.067(7)
C105 0.192(7) 0.213(10) 0.166(10) -0.005(7) -0.022(5) -0.029(6)
C106 0.201(7) 0.215(12) 0.183(9) 0.023(7) 0.001(6) -0.001(6)
C107 0.164(8) 0.164(17) 0.201(15) 0.111(13) 0.001(7) -0.067(7)

loop_
_atom_type_symbol
_atom_type_description
_atom_type_scat_dispersion_real
_atom_type_scat_dispersion_imag
_atom_type_scat_source
C C 0.0033 0.0016 'International Tables Vol C Tables 4.2.6.8 and 6.1.1.4'
H H 0.0000 0.0000 'International Tables Vol C Tables 4.2.6.8 and 6.1.1.4'
F F 0.0171 0.0103 'International Tables Vol C Tables 4.2.6.8 and 6.1.1.4'
Fe Fe 0.3463 0.8444 'International Tables Vol C Tables 4.2.6.8 and 6.1.1.4'
N N 0.0061 0.0033 'International Tables Vol C Tables 4.2.6.8 and 6.1.1.4'
O O 0.0106 0.0060 'International Tables Vol C Tables 4.2.6.8 and 6.1.1.4'
S S 0.1246 0.1234 'International Tables Vol C Tables 4.2.6.8 and 6.1.1.4'

loop_
_geom_angle_atom_site_label_1
_geom_angle_atom_site_label_2
_geom_angle_atom_site_label_3
_geom_angle
O1 Fe1 O11 80.93(8)
O1 Fe1 N11 150.19(10)
O1 Fe1 N12 105.85(9)
O1 Fe1 N13 82.97(9)
O11 Fe1 N11 73.72(9)
O11 Fe1 N12 162.03(9)
O11 Fe1 N13 107.10(10)
O21 Fe1 O1 83.39(9)
O21 Fe1 O11 91.39(9)
O21 Fe1 N11 112.20(10)
O21 Fe1 N12 73.25(9)
O21 Fe1 N13 154.90(10)
N11 Fe1 N12 103.03(10)
N13 Fe1 N11 89.65(11)
N13 Fe1 N12 90.40(10)
O1 Fe2 O21 82.79(9)
O1 Fe2 N21 153.16(10)
O1 Fe2 N22 106.51(10)
O1 Fe2 N23 83.76(10)
O21 Fe2 N21 74.50(10)
O21 Fe2 N22 160.71(10)
O21 Fe2 N23 106.70(10)
O31 Fe2 O1 83.87(9)
O31 Fe2 O21 92.18(9)
O31 Fe2 N21 110.71(10)
O31 Fe2 N22 72.54(10)
O31 Fe2 N23 155.88(10)
N21 Fe2 N22 99.49(11)
N23 Fe2 N21 89.16(11)
N23 Fe2 N22 91.31(11)
O1 Fe3 O11 88.56(9)
O1 Fe3 O31 85.78(9)
O1 Fe3 N31 155.24(10)
O1 Fe3 N32 105.38(10)
O1 Fe3 N33 83.99(10)
O11 Fe3 O31 93.88(9)
O11 Fe3 N31 106.71(10)
O11 Fe3 N32 73.54(9)
O11 Fe3 N33 158.32(10)
O31 Fe3 N31 74.07(10)
O31 Fe3 N32 162.64(10)
O31 Fe3 N33 105.79(10)
N31 Fe3 N32 97.72(10)
N33 Fe3 N31 87.75(11)
N33 Fe3 N32 88.84(10)
O1 Fe4 N14 86.18(10)
O1 Fe4 N24 87.42(10)
O1 Fe4 N34 83.36(10)
N24 Fe4 N14 118.05(11)
N24 Fe4 N34 115.69(11)
N34 Fe4 N14 124.52(11)
N40 Fe4 O1 175.54(12)
N40 Fe4 N14 94.72(12)
N40 Fe4 N24 95.98(13)
N40 Fe4 N34 92.56(13)
Fe2 O1 Fe1 95.39(9)
Fe3 O1 Fe1 95.82(9)
Fe3 O1 Fe2 96.05(9)
Fe3 O1 Fe4 123.20(11)
Fe4 O1 Fe1 120.41(11)
Fe4 O1 Fe2 119.58(11)
Fe3 O11 Fe1 94.66(9)
C11 O11 Fe1 115.83(19)
C11 O11 Fe3 123.77(19)
Fe1 O21 Fe2 98.28(9)
C21 O21 Fe1 122.33(19)
C21 O21 Fe2 116.27(19)
Fe2 O31 Fe3 94.29(9)
C31 O31 Fe2 123.9(2)
C31 O31 Fe3 116.63(19)
C40 N11 Fe1 116.3(2)
C44 N11 Fe1 125.6(2)
C44 N11 C40 118.0(3)
C55 N12 Fe1 113.0(2)
C59 N12 Fe1 126.7(2)
C59 N12 C55 117.7(3)
N14 N13 Fe1 123.2(2)
C71 N13 Fe1 129.3(2)
C71 N13 N14 107.5(3)
N13 N14 Fe4 116.7(2)
C73 N14 Fe4 133.5(2)
C73 N14 N13 107.7(3)
C50 N21 Fe2 115.3(2)
C50 N21 C54 118.3(3)
C54 N21 Fe2 126.4(2)
C65 N22 Fe2 114.2(2)
C69 N22 Fe2 125.6(3)
C69 N22 C65 118.0(3)
N24 N23 Fe2 122.8(2)
C81 N23 Fe2 130.3(2)
C81 N23 N24 106.8(3)
N23 N24 Fe4 116.2(2)
C83 N24 Fe4 133.1(2)
C83 N24 N23 107.9(3)
C60 N31 Fe3 114.8(2)
C64 N31 Fe3 126.4(2)
C64 N31 C60 118.8(3)
C45 N32 Fe3 115.0(2)
C45 N32 C49 118.7(3)
C49 N32 Fe3 125.2(2)
N34 N33 Fe3 119.6(2)
C91 N33 Fe3 132.1(2)
C91 N33 N34 107.0(3)
N33 N34 Fe4 114.8(2)
C93 N34 Fe4 134.5(2)
C93 N34 N33 108.1(3)
O40 N40 Fe4 169.7(3)
C2 C1 C6 118.6(3)
C2 C1 C17 122.6(3)
C6 C1 C17 118.7(3)
C1 C2 H2 119.6
C1 C2 C3 120.8(3)
C3 C2 H2 119.6
C2 C3 C27 118.7(3)
C4 C3 C2 119.4(3)
C4 C3 C27 121.8(3)
C3 C4 H4 119.4
C5 C4 C3 121.1(3)
C5 C4 H4 119.4
C4 C5 C6 118.8(3)
C4 C5 C37 120.5(3)
C6 C5 C37 120.5(3)
C1 C6 C5 121.1(3)
C1 C6 H6 119.5
C5 C6 H6 119.5
O11 C11 C12 111.5(3)
O11 C11 C40 107.9(3)
O11 C11 C45 106.7(3)
C40 C11 C12 110.5(3)
C45 C11 C12 108.4(3)
C45 C11 C40 111.9(3)
C13 C12 C11 119.8(3)
C13 C12 C17 117.6(3)
C17 C12 C11 122.5(3)
C12 C13 H13 118.9
C14 C13 C12 122.1(4)
C14 C13 H13 118.9
C13 C14 H14 120.2
C15 C14 C13 119.5(4)
C15 C14 H14 120.2
C14 C15 H15 120.2
C14 C15 C16 119.5(4)
C16 C15 H15 120.2
C15 C16 H16 119.0
C15 C16 C17 122.0(4)
C17 C16 H16 119.0
C12 C17 C1 123.9(3)
C16 C17 C1 117.3(3)
C16 C17 C12 118.7(3)
O21 C21 C22 112.3(3)
O21 C21 C50 108.0(3)
O21 C21 C55 106.6(3)
C50 C21 C22 110.5(3)
C50 C21 C55 110.7(3)
C55 C21 C22 108.7(3)
C23 C22 C21 120.0(3)
C23 C22 C27 117.5(3)
C27 C22 C21 122.6(3)
C22 C23 H23 118.8
C24 C23 C22 122.3(3)
C24 C23 H23 118.8
C23 C24 H24 120.0
C25 C24 C23 119.9(3)
C25 C24 H24 120.0
C24 C25 H25 120.5
C24 C25 C26 119.0(3)
C26 C25 H25 120.5
C25 C26 H26 119.1
C25 C26 C27 121.8(3)
C27 C26 H26 119.1
C22 C27 C3 123.1(3)
C26 C27 C3 117.4(3)
C26 C27 C22 119.5(3)
O31 C31 C32 112.5(3)
O31 C31 C60 106.9(3)
O31 C31 C65 106.1(3)
C60 C31 C32 111.0(3)
C65 C31 C32 107.0(3)
C65 C31 C60 113.2(3)
C33 C32 C31 119.7(3)
C33 C32 C37 117.5(3)
C37 C32 C31 122.8(3)
C32 C33 H33 118.8
C34 C33 C32 122.3(3)
C34 C33 H33 118.8
C33 C34 H34 120.2
C35 C34 C33 119.6(4)
C35 C34 H34 120.2
C34 C35 H35 120.3
C36 C35 C34 119.4(3)
C36 C35 H35 120.3
C35 C36 H36 118.9
C35 C36 C37 122.2(3)
C37 C36 H36 118.9
C32 C37 C5 122.6(3)
C36 C37 C5 118.6(3)
C36 C37 C32 118.8(3)
N11 C40 C11 114.2(3)
N11 C40 C41 121.8(3)
C41 C40 C11 123.9(3)
C40 C41 H41 120.2
C40 C41 C42 119.5(3)
C42 C41 H41 120.2
C41 C42 H42 120.6
C43 C42 C41 118.8(3)
C43 C42 H42 120.6
C42 C43 H43 120.5
C42 C43 C44 118.9(3)
C44 C43 H43 120.5
N11 C44 C43 122.8(3)
N11 C44 H44 118.6
C43 C44 H44 118.6
N32 C45 C11 112.9(3)
N32 C45 C46 121.5(3)
C46 C45 C11 125.5(3)
C45 C46 H46 120.3
C45 C46 C47 119.4(3)
C47 C46 H46 120.3
C46 C47 H47 120.6
C48 C47 C46 118.8(3)
C48 C47 H47 120.6
C47 C48 H48 120.4
C49 C48 C47 119.2(3)
C49 C48 H48 120.4
N32 C49 C48 122.4(3)
N32 C49 H49 118.8
C48 C49 H49 118.8
N21 C50 C21 114.8(3)
N21 C50 C51 121.6(3)
C51 C50 C21 123.6(3)
C50 C51 H51 120.3
C52 C51 C50 119.4(3)
C52 C51 H51 120.3
C51 C52 H52 120.3
C51 C52 C53 119.4(4)
C53 C52 H52 120.3
C52 C53 H53 120.8
C54 C53 C52 118.5(4)
C54 C53 H53 120.8
N21 C54 C53 122.8(4)
N21 C54 H54 118.6
C53 C54 H54 118.6
N12 C55 C21 112.9(3)
N12 C55 C56 122.0(3)
C56 C55 C21 125.1(3)
C55 C56 H56 120.3
C57 C56 C55 119.5(3)
C57 C56 H56 120.3
C56 C57 H57 120.7
C56 C57 C58 118.6(4)
C58 C57 H57 120.7
C57 C58 H58 120.6
C59 C58 C57 118.8(4)
C59 C58 H58 120.6
N12 C59 C58 123.3(3)
N12 C59 H59 118.3
C58 C59 H59 118.3
N31 C60 C31 114.6(3)
N31 C60 C61 121.3(3)
C61 C60 C31 124.0(3)
C60 C61 H61 120.4
C62 C61 C60 119.2(4)
C62 C61 H61 120.4
C61 C62 H62 120.3
C63 C62 C61 119.4(4)
C63 C62 H62 120.3
C62 C63 H63 120.7
C62 C63 C64 118.6(4)
C64 C63 H63 120.7
N31 C64 C63 122.6(4)
N31 C64 H64 118.7
C63 C64 H64 118.7
N22 C65 C31 112.3(3)
N22 C65 C66 122.4(3)
C66 C65 C31 125.2(3)
C65 C66 H66 120.6
C65 C66 C67 118.9(4)
C67 C66 H66 120.6
C66 C67 H67 120.5
C68 C67 C66 118.9(4)
C68 C67 H67 120.5
C67 C68 H68 120.5
C67 C68 C69 119.0(4)
C69 C68 H68 120.5
N22 C69 C68 122.6(4)
N22 C69 H69 118.7
C68 C69 H69 118.7
N13 C71 H71 124.6
N13 C71 C72 110.7(3)
C72 C71 H71 124.6
C71 C72 H72 127.6
C71 C72 C73 104.9(3)
C73 C72 H72 127.6
N14 C73 C72 109.2(3)
N14 C73 C74 124.7(3)
C72 C73 C74 126.0(3)
C75 C74 C73 120.1(3)
C75 C74 C79 118.2(3)
C79 C74 C73 121.5(3)
C74 C75 H75 119.6
C76 C75 C74 120.8(4)
C76 C75 H75 119.6
C75 C76 H76 119.8
C77 C76 C75 120.5(4)
C77 C76 H76 119.8
C76 C77 H77 120.2
C76 C77 C78 119.5(4)
C78 C77 H77 120.2
C77 C78 H78 119.7
C77 C78 C79 120.5(4)
C79 C78 H78 119.7
C74 C79 H79 119.8
C78 C79 C74 120.4(4)
C78 C79 H79 119.8
N23 C81 H81 124.3
N23 C81 C82 111.4(3)
C82 C81 H81 124.3
C81 C82 H82 127.8
C81 C82 C83 104.4(3)
C83 C82 H82 127.8
N24 C83 C82 109.5(3)
N24 C83 C84 123.5(3)
C82 C83 C84 127.0(3)
C85 C84 C83 119.3(3)
C89 C84 C83 122.1(3)
C89 C84 C85 118.6(3)
C84 C85 H85 119.8
C86 C85 C84 120.4(4)
C86 C85 H85 119.8
C85 C86 H86 119.7
C87 C86 C85 120.5(4)
C87 C86 H86 119.7
C86 C87 H87 120.0
C86 C87 C88 119.9(4)
C88 C87 H87 120.0
C87 C88 H88 120.1
C87 C88 C89 119.9(4)
C89 C88 H88 120.1
C84 C89 H89 119.6
C88 C89 C84 120.7(4)
C88 C89 H89 119.6
N33 C91 H91 124.4
N33 C91 C92 111.3(3)
C92 C91 H91 124.4
C91 C92 H92 127.7
C91 C92 C93 104.6(3)
C93 C92 H92 127.7
N34 C93 C92 109.0(3)
N34 C93 C94 122.8(3)
C92 C93 C94 127.8(3)
C95 C94 C93 120.5(4)
C95 C94 C99 118.2(4)
C99 C94 C93 121.1(3)
C94 C95 H95 119.9
C96 C95 C94 120.2(4)
C96 C95 H95 119.9
C95 C96 H96 119.9
C97 C96 C95 120.3(4)
C97 C96 H96 119.9
C96 C97 H97 119.7
C98 C97 C96 120.6(4)
C98 C97 H97 119.7
C97 C98 H98 120.3
C97 C98 C99 119.4(4)
C99 C98 H98 120.3
C94 C99 H99 119.3
C98 C99 C94 121.3(4)
C98 C99 H99 119.3
O102 S1 O103 114.0(2)
O102 S1 C108 102.0(2)
O103 S1 C108 103.56(19)
O104 S1 O102 114.75(19)
O104 S1 O103 116.47(19)
O104 S1 C108 103.45(19)
F1 C108 S1 112.1(3)
F1 C108 F2 106.7(3)
F2 C108 S1 112.1(3)
F3 C108 S1 111.7(3)
F3 C108 F1 106.3(4)
F3 C108 F2 107.5(4)
C102 O100 C101 110.2(4)
H10A C100 H10B 109.5
H10A C100 H10C 109.5
H10B C100 H10C 109.5
C101 C100 H10A 109.5
C101 C100 H10B 109.5
C101 C100 H10C 109.5
O100 C101 C100 111.0(4)
O100 C101 H10D 109.4
O100 C101 H10E 109.4
C100 C101 H10D 109.4
C100 C101 H10E 109.4
H10D C101 H10E 108.0
O100 C102 H10F 110.4
O100 C102 H10G 110.4
O100 C102 C103 106.7(5)
H10F C102 H10G 108.6
C103 C102 H10F 110.4
C103 C102 H10G 110.4
C102 C103 H10H 109.5
C102 C103 H10I 109.5
C102 C103 H10J 109.5
H10H C103 H10I 109.5
H10H C103 H10J 109.5
H10I C103 H10J 109.5
C106 O101 C105 115.4(9)
H10K C104 H10L 109.5
H10K C104 H10M 109.5
H10L C104 H10M 109.5
C105 C104 H10K 109.5
C105 C104 H10L 109.5
C105 C104 H10M 109.5
O101 C105 C104 117.5(8)
O101 C105 H10N 107.9
O101 C105 H10O 107.9
C104 C105 H10N 107.9
C104 C105 H10O 107.9
H10N C105 H10O 107.2
O101 C106 H10P 109.0
O101 C106 H10Q 109.0
O101 C106 C107 112.7(10)
H10P C106 H10Q 107.8
C107 C106 H10P 109.0
C107 C106 H10Q 109.0
C106 C107 H10R 109.5
C106 C107 H10S 109.5
C106 C107 H10T 109.5
H10R C107 H10S 109.5
H10R C107 H10T 109.5
H10S C107 H10T 109.5

loop_
_geom_bond_atom_site_label_1
_geom_bond_atom_site_label_2
_geom_bond_distance
Fe1 O1 2.112(2)
Fe1 O11 2.120(2)
Fe1 O21 2.010(2)
Fe1 N11 2.171(3)
Fe1 N12 2.308(3)
Fe1 N13 2.135(3)
Fe2 O1 2.069(2)
Fe2 O21 2.079(2)
Fe2 O31 2.019(2)
Fe2 N21 2.169(3)
Fe2 N22 2.293(3)
Fe2 N23 2.117(3)
Fe3 O1 1.952(2)
Fe3 O11 1.982(2)
Fe3 O31 2.061(2)
Fe3 N31 2.183(3)
Fe3 N32 2.243(3)
Fe3 N33 2.129(3)
Fe4 O1 1.968(2)
Fe4 N14 2.126(3)
Fe4 N24 2.069(3)
Fe4 N34 2.109(3)
Fe4 N40 1.774(3)
O11 C11 1.391(4)
O21 C21 1.391(4)
O31 C31 1.402(4)
O40 N40 1.156(4)
N11 C40 1.349(4)
N11 C44 1.348(4)
N12 C55 1.346(4)
N12 C59 1.341(4)
N13 N14 1.381(4)
N13 C71 1.339(4)
N14 C73 1.361(4)
N21 C50 1.346(4)
N21 C54 1.349(5)
N22 C65 1.345(5)
N22 C69 1.334(5)
N23 N24 1.381(4)
N23 C81 1.341(5)
N24 C83 1.358(4)
N31 C60 1.349(4)
N31 C64 1.347(4)
N32 C45 1.347(4)
N32 C49 1.350(4)
N33 N34 1.381(4)
N33 C91 1.333(4)
N34 C93 1.354(4)
C1 C2 1.390(5)
C1 C6 1.392(5)
C1 C17 1.487(5)
C2 H2 0.9500
C2 C3 1.391(5)
C3 C4 1.384(5)
C3 C27 1.497(5)
C4 H4 0.9500
C4 C5 1.381(5)
C5 C6 1.396(5)
C5 C37 1.482(5)
C6 H6 0.9500
C11 C12 1.559(5)
C11 C40 1.553(4)
C11 C45 1.539(5)
C12 C13 1.404(5)
C12 C17 1.409(5)
C13 H13 0.9500
C13 C14 1.383(5)
C14 H14 0.9500
C14 C15 1.370(6)
C15 H15 0.9500
C15 C16 1.379(5)
C16 H16 0.9500
C16 C17 1.395(5)
C21 C22 1.555(5)
C21 C50 1.533(5)
C21 C55 1.547(5)
C22 C23 1.395(5)
C22 C27 1.411(5)
C23 H23 0.9500
C23 C24 1.383(5)
C24 H24 0.9500
C24 C25 1.376(5)
C25 H25 0.9500
C25 C26 1.385(5)
C26 H26 0.9500
C26 C27 1.389(5)
C31 C32 1.559(5)
C31 C60 1.546(5)
C31 C65 1.537(5)
C32 C33 1.403(5)
C32 C37 1.413(5)
C33 H33 0.9500
C33 C34 1.384(5)
C34 H34 0.9500
C34 C35 1.378(5)
C35 H35 0.9500
C35 C36 1.377(5)
C36 H36 0.9500
C36 C37 1.399(5)
C40 C41 1.382(5)
C41 H41 0.9500
C41 C42 1.389(5)
C42 H42 0.9500
C42 C43 1.374(5)
C43 H43 0.9500
C43 C44 1.384(5)
C44 H44 0.9500
C45 C46 1.385(5)
C46 H46 0.9500
C46 C47 1.388(5)
C47 H47 0.9500
C47 C48 1.381(5)
C48 H48 0.9500
C48 C49 1.374(5)
C49 H49 0.9500
C50 C51 1.387(5)
C51 H51 0.9500
C51 C52 1.377(5)
C52 H52 0.9500
C52 C53 1.380(6)
C53 H53 0.9500
C53 C54 1.380(5)
C54 H54 0.9500
C55 C56 1.386(5)
C56 H56 0.9500
C56 C57 1.378(5)
C57 H57 0.9500
C57 C58 1.381(5)
C58 H58 0.9500
C58 C59 1.374(5)
C59 H59 0.9500
C60 C61 1.386(5)
C61 H61 0.9500
C61 C62 1.386(6)
C62 H62 0.9500
C62 C63 1.376(6)
C63 H63 0.9500
C63 C64 1.380(5)
C64 H64 0.9500
C65 C66 1.381(5)
C66 H66 0.9500
C66 C67 1.382(5)
C67 H67 0.9500
C67 C68 1.371(6)
C68 H68 0.9500
C68 C69 1.386(6)
C69 H69 0.9500
C71 H71 0.9500
C71 C72 1.380(5)
C72 H72 0.9500
C72 C73 1.390(5)
C73 C74 1.473(5)
C74 C75 1.396(5)
C74 C79 1.401(5)
C75 H75 0.9500
C75 C76 1.383(5)
C76 H76 0.9500
C76 C77 1.379(6)
C77 H77 0.9500
C77 C78 1.383(6)
C78 H78 0.9500
C78 C79 1.387(5)
C79 H79 0.9500
C81 H81 0.9500
C81 C82 1.376(5)
C82 H82 0.9500
C82 C83 1.390(5)
C83 C84 1.474(5)
C84 C85 1.397(5)
C84 C89 1.389(5)
C85 H85 0.9500
C85 C86 1.385(6)
C86 H86 0.9500
C86 C87 1.371(6)
C87 H87 0.9500
C87 C88 1.387(5)
C88 H88 0.9500
C88 C89 1.389(5)
C89 H89 0.9500
C91 H91 0.9500
C91 C92 1.378(5)
C92 H92 0.9500
C92 C93 1.394(5)
C93 C94 1.476(5)
C94 C95 1.395(5)
C94 C99 1.403(5)
C95 H95 0.9500
C95 C96 1.389(6)
C96 H96 0.9500
C96 C97 1.387(6)
C97 H97 0.9500
C97 C98 1.372(6)
C98 H98 0.9500
C98 C99 1.388(5)
C99 H99 0.9500
S1 O102 1.432(3)
S1 O103 1.432(3)
S1 O104 1.426(3)
S1 C108 1.830(5)
F1 C108 1.333(5)
F2 C108 1.334(5)
F3 C108 1.320(5)
O100 C101 1.392(5)
O100 C102 1.290(5)
C100 H10A 0.9800
C100 H10B 0.9800
C100 H10C 0.9800
C100 C101 1.5085(19)
C101 H10D 0.9900
C101 H10E 0.9900
C102 H10F 0.9900
C102 H10G 0.9900
C102 C103 1.529(6)
C103 H10H 0.9800
C103 H10I 0.9800
C103 H10J 0.9800
O101 C105 1.337(9)
O101 C106 1.266(10)
C104 H10K 0.9800
C104 H10L 0.9800
C104 H10M 0.9800
C104 C105 1.461(7)
C105 H10N 0.9900
C105 H10O 0.9900
C106 H10P 0.9900
C106 H10Q 0.9900
C106 C107 1.462(10)
C107 H10R 0.9800
C107 H10S 0.9800
C107 H10T 0.9800
